data_7053312
loop_
_publ_author_name
'Miao, Xiao-He'
'Zhu, Long-Guan'

_publ_section_title
;
 Supramolecular assembly under the control of the chelating ligand for the
 MnII/bridging ligands/3-sulfobenzoate system and catalytic properties for
 the disproportionation of hydrogen peroxide
;
_journal_issue 11
_journal_name_full 'New Journal of Chemistry'
_journal_page_first 2403
_journal_paper_doi 10.1039/b9nj00428a
_journal_volume 34
_journal_year 2010
_chemical_formula_sum 'C29 H28 Mn N4 O9 S'
_chemical_formula_weight 663.55
_chemical_name_systematic
;
?
;
_space_group_IT_number 4
_symmetry_cell_setting monoclinic
_symmetry_space_group_name_Hall 'P 2yb'
_symmetry_space_group_name_H-M 'P 1 21 1'
_atom_sites_solution_hydrogens geom
_atom_sites_solution_primary direct
_atom_sites_solution_secondary difmap
_audit_creation_method SHELXL-97
_cell_angle_alpha 90.00
_cell_angle_beta 107.6090(10)
_cell_angle_gamma 90.00
_cell_formula_units_Z 2
_cell_length_a 7.4415(8)
_cell_length_b 20.268(2)
_cell_length_c 10.2404(11)
_cell_measurement_reflns_used 4290
_cell_measurement_temperature 295(2)
_cell_measurement_theta_max 27.05
_cell_measurement_theta_min 2.32
_cell_volume 1472.1(3)
_computing_cell_refinement 'SAINT (Bruker, 2002)'
_computing_data_collection 'SMART (Bruker, 2002)'
_computing_data_reduction SAINT
_computing_molecular_graphics 'Ortep-3 for Windows (Farrugia, 1997)'
_computing_publication_material 'WinGX (Farrugia, 1999)'
_computing_structure_refinement 'SHELXL-97 (Sheldrick, 1997)'
_computing_structure_solution 'SHELXS-97 (Sheldrick, 1997)'
_diffrn_ambient_temperature 295(2)
_diffrn_measured_fraction_theta_full 0.997
_diffrn_measured_fraction_theta_max 0.997
_diffrn_measurement_device_type 'Bruker SMART area-detector diffractometer'
_diffrn_measurement_method '\f and \w scan'
_diffrn_radiation_monochromator graphite
_diffrn_radiation_source 'fine-focus sealed tube'
_diffrn_radiation_type MoK\a
_diffrn_radiation_wavelength 0.71073
_diffrn_reflns_av_R_equivalents 0.0246
_diffrn_reflns_av_sigmaI/netI 0.0511
_diffrn_reflns_limit_h_max 8
_diffrn_reflns_limit_h_min -8
_diffrn_reflns_limit_k_max 24
_diffrn_reflns_limit_k_min -23
_diffrn_reflns_limit_l_max 12
_diffrn_reflns_limit_l_min -12
_diffrn_reflns_number 9285
_diffrn_reflns_theta_full 25.19
_diffrn_reflns_theta_max 25.19
_diffrn_reflns_theta_min 2.01
_diffrn_standards_number 0
_exptl_absorpt_coefficient_mu 0.581
_exptl_absorpt_correction_T_max 0.907
_exptl_absorpt_correction_T_min 0.809
_exptl_absorpt_correction_type multi-scan
_exptl_absorpt_process_details 'SADABS (Bruker, 2002)'
_exptl_crystal_colour yellow
_exptl_crystal_density_diffrn 1.497
_exptl_crystal_density_method 'not measured'
_exptl_crystal_description block
_exptl_crystal_F_000 686
_exptl_crystal_size_max 0.35
_exptl_crystal_size_mid 0.30
_exptl_crystal_size_min 0.15
_refine_diff_density_max 0.225
_refine_diff_density_min -0.254
_refine_diff_density_rms 0.062
_refine_ls_abs_structure_details 'Flack H D (1983), Acta Cryst. A39, 876-881'
_refine_ls_abs_structure_Flack 0.003(13)
_refine_ls_extinction_method none
_refine_ls_goodness_of_fit_ref 1.032
_refine_ls_hydrogen_treatment mixed
_refine_ls_matrix_type full
_refine_ls_number_parameters 421
_refine_ls_number_reflns 5193
_refine_ls_number_restraints 13
_refine_ls_restrained_S_all 1.031
_refine_ls_R_factor_all 0.0352
_refine_ls_R_factor_gt 0.0330
_refine_ls_shift/su_max 0.000
_refine_ls_shift/su_mean <0.001
_refine_ls_structure_factor_coef Fsqd
_refine_ls_weighting_details 'calc w=1/[\s^2^(Fo^2^)+(0.0292P)^2^+0.0000P] where P=(Fo^2^+2Fc^2^)/3'
_refine_ls_weighting_scheme calc
_refine_ls_wR_factor_gt 0.0726
_refine_ls_wR_factor_ref 0.0739
_reflns_number_gt 4907
_reflns_number_total 5193
_reflns_threshold_expression >2\s(I)
_cod_data_source_file b9nj00428a.txt
_cod_data_source_block comp-3
_cod_original_sg_symbol_H-M 'P 21'
_cod_database_code 7053312

loop_
_symmetry_equiv_pos_as_xyz
'x, y, z'
'-x, y+1/2, -z'

loop_
_atom_site_label
_atom_site_type_symbol
_atom_site_fract_x
_atom_site_fract_y
_atom_site_fract_z
_atom_site_U_iso_or_equiv
_atom_site_adp_type
_atom_site_occupancy
_atom_site_symmetry_multiplicity
_atom_site_calc_flag
_atom_site_refinement_flags
H6B H 0.217(5) 0.4214(17) 0.707(2) 0.090 Uiso 1 1 d D
H6A H 0.105(3) 0.4382(18) 0.579(2) 0.090 Uiso 1 1 d D
H7A H 0.486(4) 0.3393(12) 0.611(4) 0.080 Uiso 1 1 d D
H7B H 0.6626(17) 0.3603(16) 0.616(4) 0.080 Uiso 1 1 d D
H8A H 0.705(4) 0.4614(17) 0.410(3) 0.090 Uiso 1 1 d D
H8B H 0.569(5) 0.5048(18) 0.337(3) 0.090 Uiso 1 1 d D
Mn1 Mn 0.41103(5) 0.46388(2) 0.52423(3) 0.03105(10) Uani 1 1 d .
S1 S 0.05918(9) 0.33190(3) -0.15067(6) 0.03320(15) Uani 1 1 d .
O1 O 0.1990(2) 0.42831(11) 0.34805(18) 0.0456(5) Uani 1 1 d .
O2 O -0.0642(3) 0.42478(14) 0.40717(19) 0.0629(7) Uani 1 1 d .
O3 O 0.2063(3) 0.38136(10) -0.12218(18) 0.0440(5) Uani 1 1 d .
O4 O 0.1347(3) 0.26620(11) -0.1284(2) 0.0599(6) Uani 1 1 d .
O5 O -0.0776(3) 0.34057(11) -0.28367(17) 0.0477(5) Uani 1 1 d .
O6 O 0.2101(3) 0.44569(10) 0.63873(18) 0.0450(5) Uani 1 1 d D
O7 O 0.5480(3) 0.37119(11) 0.5916(2) 0.0523(5) Uani 1 1 d D
O8 O 0.6073(3) 0.48244(11) 0.4096(2) 0.0474(6) Uani 1 1 d D
O1W O 0.3741(3) 0.26506(12) 0.6678(2) 0.0591(6) Uani 1 1 d D
N1 N 0.5719(3) 0.52547(10) 0.7106(2) 0.0335(5) Uani 1 1 d .
N2 N 0.3160(3) 0.56993(12) 0.4791(2) 0.0366(5) Uani 1 1 d .
N3 N -0.1629(4) 0.68762(13) 0.5567(2) 0.0477(6) Uani 1 1 d .
N4 N 0.4672(4) 0.55368(13) 1.1654(3) 0.0523(7) Uani 1 1 d .
C1 C 0.6890(4) 0.50372(15) 0.8267(3) 0.0446(7) Uani 1 1 d .
H1 H 0.7178 0.4590 0.8341 0.054 Uiso 1 1 calc R
C2 C 0.7719(5) 0.54410(18) 0.9391(3) 0.0547(9) Uani 1 1 d .
H2 H 0.8532 0.5265 1.0192 0.066 Uiso 1 1 calc R
C3 C 0.7316(5) 0.60945(19) 0.9292(3) 0.0533(9) Uani 1 1 d .
H3 H 0.7863 0.6373 1.0026 0.064 Uiso 1 1 calc R
C4 C 0.6081(4) 0.63493(15) 0.8088(3) 0.0431(7) Uani 1 1 d .
C5 C 0.5606(5) 0.70357(17) 0.7913(4) 0.0606(9) Uani 1 1 d .
H5 H 0.6149 0.7331 0.8616 0.073 Uiso 1 1 calc R
C6 C 0.4380(5) 0.72571(16) 0.6738(4) 0.0614(10) Uani 1 1 d .
H6 H 0.4092 0.7704 0.6642 0.074 Uiso 1 1 calc R
C7 C 0.3527(4) 0.68216(15) 0.5653(3) 0.0475(8) Uani 1 1 d .
C8 C 0.2207(5) 0.70257(17) 0.4426(4) 0.0613(10) Uani 1 1 d .
H8 H 0.1876 0.7469 0.4290 0.074 Uiso 1 1 calc R
C9 C 0.1418(5) 0.65775(19) 0.3443(4) 0.0621(10) Uani 1 1 d .
H9 H 0.0550 0.6712 0.2626 0.074 Uiso 1 1 calc R
C10 C 0.1903(4) 0.59196(17) 0.3656(3) 0.0492(8) Uani 1 1 d .
H10 H 0.1325 0.5617 0.2974 0.059 Uiso 1 1 calc R
C11 C 0.3964(4) 0.61433(13) 0.5781(3) 0.0346(6) Uani 1 1 d .
C12 C 0.5287(4) 0.59065(13) 0.7019(3) 0.0340(6) Uani 1 1 d .
C13 C 0.0088(4) 0.59635(15) 0.6827(3) 0.0441(7) Uani 1 1 d .
H13 H 0.0378 0.5517 0.6839 0.053 Uiso 1 1 calc R
C14 C -0.1163(4) 0.62427(16) 0.5678(3) 0.0472(7) Uani 1 1 d .
H14 H -0.1713 0.5969 0.4936 0.057 Uiso 1 1 calc R
C15 C -0.0827(5) 0.72483(16) 0.6659(3) 0.0523(8) Uani 1 1 d .
H15 H -0.1126 0.7695 0.6611 0.063 Uiso 1 1 calc R
C16 C 0.0415(4) 0.70160(15) 0.7853(3) 0.0471(7) Uani 1 1 d .
H16 H 0.0923 0.7301 0.8583 0.056 Uiso 1 1 calc R
C17 C 0.0906(4) 0.63549(14) 0.7962(3) 0.0366(6) Uani 1 1 d .
C18 C 0.2230(4) 0.60761(14) 0.9240(3) 0.0382(6) Uani 1 1 d .
C19 C 0.3246(5) 0.64605(15) 1.0315(3) 0.0514(8) Uani 1 1 d .
H19 H 0.3132 0.6917 1.0248 0.062 Uiso 1 1 calc R
C20 C 0.4420(5) 0.61857(17) 1.1483(3) 0.0558(9) Uani 1 1 d .
H20 H 0.5072 0.6464 1.2189 0.067 Uiso 1 1 calc R
C21 C 0.3705(5) 0.51605(17) 1.0610(3) 0.0539(8) Uani 1 1 d .
H21 H 0.3859 0.4706 1.0696 0.065 Uiso 1 1 calc R
C22 C 0.2501(4) 0.54026(15) 0.9422(3) 0.0492(8) Uani 1 1 d .
H22 H 0.1860 0.5114 0.8732 0.059 Uiso 1 1 calc R
C23 C 0.0277(4) 0.41584(15) 0.3258(3) 0.0364(6) Uani 1 1 d .
C24 C -0.0736(3) 0.38650(13) 0.1877(2) 0.0317(6) Uani 1 1 d .
C25 C 0.0250(4) 0.37428(13) 0.0949(2) 0.0311(6) Uani 1 1 d .
H25 H 0.1519 0.3854 0.1169 0.037 Uiso 1 1 calc R
C26 C -0.0652(3) 0.34548(12) -0.0304(2) 0.0298(6) Uani 1 1 d .
C27 C -0.2539(4) 0.32796(15) -0.0622(3) 0.0358(6) Uani 1 1 d .
H27 H -0.3135 0.3073 -0.1452 0.043 Uiso 1 1 calc R
C28 C -0.3527(4) 0.34104(15) 0.0287(3) 0.0414(7) Uani 1 1 d .
H28 H -0.4800 0.3304 0.0063 0.050 Uiso 1 1 calc R
C29 C -0.2621(4) 0.37009(15) 0.1536(3) 0.0391(6) Uani 1 1 d .
H29 H -0.3289 0.3786 0.2151 0.047 Uiso 1 1 calc R
H1WB H 0.293(4) 0.272(2) 0.710(3) 0.090 Uiso 1 1 d D
H1WA H 0.316(4) 0.2448(19) 0.594(2) 0.090 Uiso 1 1 d D

loop_
_atom_site_aniso_label
_atom_site_aniso_U_11
_atom_site_aniso_U_22
_atom_site_aniso_U_33
_atom_site_aniso_U_23
_atom_site_aniso_U_13
_atom_site_aniso_U_12
Mn1 0.0328(2) 0.0312(2) 0.02777(18) -0.00092(18) 0.00701(14) 0.00321(19)
S1 0.0333(3) 0.0349(4) 0.0276(3) -0.0036(3) 0.0035(3) -0.0019(3)
O1 0.0339(11) 0.0669(14) 0.0338(10) -0.0140(9) 0.0069(8) -0.0065(10)
O2 0.0360(11) 0.117(2) 0.0345(11) -0.0108(12) 0.0098(9) 0.0169(13)
O3 0.0391(11) 0.0563(13) 0.0369(10) -0.0034(10) 0.0120(9) -0.0120(10)
O4 0.0727(15) 0.0442(14) 0.0618(14) -0.0025(11) 0.0189(12) 0.0147(12)
O5 0.0411(11) 0.0700(15) 0.0260(9) -0.0059(9) 0.0010(8) -0.0032(11)
O6 0.0431(11) 0.0594(16) 0.0325(10) 0.0007(9) 0.0117(8) -0.0092(10)
O7 0.0422(11) 0.0392(12) 0.0680(14) 0.0122(11) 0.0054(11) 0.0074(10)
O8 0.0400(11) 0.0614(16) 0.0453(11) 0.0086(10) 0.0198(9) 0.0123(10)
O1W 0.0596(14) 0.0535(15) 0.0637(15) -0.0091(12) 0.0179(12) -0.0071(12)
N1 0.0355(12) 0.0316(13) 0.0345(12) 0.0025(10) 0.0121(10) 0.0000(10)
N2 0.0375(13) 0.0389(13) 0.0353(12) 0.0085(10) 0.0139(10) 0.0109(11)
N3 0.0466(15) 0.0488(17) 0.0490(14) 0.0014(12) 0.0161(12) -0.0026(13)
N4 0.0585(17) 0.0534(18) 0.0486(15) 0.0067(13) 0.0216(13) 0.0009(14)
C1 0.0464(17) 0.0443(18) 0.0382(15) 0.0083(13) 0.0054(13) -0.0026(14)
C2 0.0488(19) 0.076(3) 0.0352(16) 0.0021(16) 0.0065(14) -0.0107(18)
C3 0.0472(19) 0.069(2) 0.0457(18) -0.0200(17) 0.0164(15) -0.0222(18)
C4 0.0392(16) 0.0474(18) 0.0503(17) -0.0111(14) 0.0247(14) -0.0116(13)
C5 0.063(2) 0.0419(19) 0.087(3) -0.0276(19) 0.038(2) -0.0114(17)
C6 0.061(2) 0.0267(17) 0.107(3) -0.0075(18) 0.042(2) 0.0009(16)
C7 0.0485(18) 0.0335(16) 0.070(2) 0.0100(16) 0.0327(16) 0.0092(14)
C8 0.064(2) 0.0376(19) 0.096(3) 0.027(2) 0.044(2) 0.0188(17)
C9 0.060(2) 0.067(3) 0.059(2) 0.034(2) 0.0185(18) 0.0283(19)
C10 0.0494(18) 0.059(2) 0.0383(15) 0.0131(14) 0.0121(13) 0.0154(16)
C11 0.0352(14) 0.0329(15) 0.0430(14) 0.0064(12) 0.0229(12) 0.0057(12)
C12 0.0374(14) 0.0328(15) 0.0375(14) -0.0015(12) 0.0202(12) -0.0047(12)
C13 0.0500(18) 0.0358(16) 0.0504(17) -0.0041(14) 0.0210(14) -0.0017(14)
C14 0.0514(18) 0.048(2) 0.0459(16) -0.0074(14) 0.0195(14) -0.0081(15)
C15 0.0530(19) 0.0369(18) 0.065(2) 0.0017(15) 0.0157(17) -0.0003(15)
C16 0.0481(18) 0.0355(17) 0.0531(18) -0.0063(14) 0.0086(15) -0.0032(14)
C17 0.0368(15) 0.0326(15) 0.0456(16) -0.0022(12) 0.0203(13) -0.0041(12)
C18 0.0385(15) 0.0359(16) 0.0441(15) -0.0023(13) 0.0183(12) -0.0031(13)
C19 0.070(2) 0.0364(18) 0.0480(17) -0.0029(14) 0.0174(16) 0.0006(16)
C20 0.076(2) 0.047(2) 0.0439(17) -0.0052(15) 0.0166(16) -0.0046(17)
C21 0.058(2) 0.0382(17) 0.063(2) 0.0043(16) 0.0137(17) 0.0020(15)
C22 0.0496(19) 0.0354(17) 0.059(2) -0.0052(15) 0.0117(16) -0.0023(15)
C23 0.0323(15) 0.0446(16) 0.0305(13) 0.0017(12) 0.0068(11) 0.0085(12)
C24 0.0296(13) 0.0323(14) 0.0297(13) 0.0050(11) 0.0036(10) 0.0025(11)
C25 0.0267(13) 0.0320(14) 0.0314(13) 0.0016(11) 0.0041(11) -0.0032(11)
C26 0.0316(13) 0.0244(14) 0.0282(12) 0.0045(10) 0.0014(10) -0.0028(11)
C27 0.0351(14) 0.0382(16) 0.0262(12) 0.0055(12) -0.0024(11) -0.0083(13)
C28 0.0252(13) 0.0473(18) 0.0448(15) 0.0126(14) 0.0004(12) -0.0063(13)
C29 0.0322(15) 0.0465(17) 0.0380(14) 0.0071(13) 0.0098(12) 0.0068(13)

loop_
_atom_type_symbol
_atom_type_description
_atom_type_scat_dispersion_real
_atom_type_scat_dispersion_imag
_atom_type_scat_source
C C 0.0033 0.0016 'International Tables Vol C Tables 4.2.6.8 and 6.1.1.4'
H H 0.0000 0.0000 'International Tables Vol C Tables 4.2.6.8 and 6.1.1.4'
N N 0.0061 0.0033 'International Tables Vol C Tables 4.2.6.8 and 6.1.1.4'
O O 0.0106 0.0060 'International Tables Vol C Tables 4.2.6.8 and 6.1.1.4'
S S 0.1246 0.1234 'International Tables Vol C Tables 4.2.6.8 and 6.1.1.4'
Mn Mn 0.3368 0.7283 'International Tables Vol C Tables 4.2.6.8 and 6.1.1.4'

loop_
_geom_angle_atom_site_label_1
_geom_angle_atom_site_label_2
_geom_angle_atom_site_label_3
_geom_angle
O1 Mn1 O7 97.69(9)
O1 Mn1 O8 92.73(8)
O7 Mn1 O8 89.65(8)
O1 Mn1 O6 86.90(7)
O7 Mn1 O6 90.86(9)
O8 Mn1 O6 179.41(8)
O1 Mn1 N2 92.45(8)
O7 Mn1 N2 169.41(9)
O8 Mn1 N2 86.83(8)
O6 Mn1 N2 92.72(8)
O1 Mn1 N1 162.91(8)
O7 Mn1 N1 97.54(8)
O8 Mn1 N1 95.08(8)
O6 Mn1 N1 85.15(7)
N2 Mn1 N1 72.87(8)
O4 S1 O5 113.14(13)
O4 S1 O3 111.98(14)
O5 S1 O3 112.35(12)
O4 S1 C26 107.17(12)
O5 S1 C26 105.63(11)
O3 S1 C26 105.95(11)
C23 O1 Mn1 132.47(16)
Mn1 O6 H6B 132(3)
Mn1 O6 H6A 106(2)
H6B O6 H6A 107.4(16)
Mn1 O7 H7A 120(2)
Mn1 O7 H7B 131(2)
H7A O7 H7B 107.9(16)
Mn1 O8 H8A 129(2)
Mn1 O8 H8B 118(2)
H8A O8 H8B 109.9(17)
H1WB O1W H1WA 106.0(16)
C1 N1 C12 117.6(2)
C1 N1 Mn1 127.22(19)
C12 N1 Mn1 114.99(16)
C10 N2 C11 117.8(3)
C10 N2 Mn1 126.2(2)
C11 N2 Mn1 115.99(16)
C14 N3 C15 115.9(3)
C20 N4 C21 116.0(3)
N1 C1 C2 123.7(3)
N1 C1 H1 118.2
C2 C1 H1 118.2
C3 C2 C1 118.6(3)
C3 C2 H2 120.7
C1 C2 H2 120.7
C2 C3 C4 120.0(3)
C2 C3 H3 120.0
C4 C3 H3 120.0
C3 C4 C12 117.6(3)
C3 C4 C5 122.8(3)
C12 C4 C5 119.6(3)
C6 C5 C4 120.6(3)
C6 C5 H5 119.7
C4 C5 H5 119.7
C5 C6 C7 121.1(3)
C5 C6 H6 119.5
C7 C6 H6 119.5
C8 C7 C11 116.7(3)
C8 C7 C6 123.2(3)
C11 C7 C6 120.1(3)
C9 C8 C7 119.9(3)
C9 C8 H8 120.1
C7 C8 H8 120.1
C8 C9 C10 119.9(3)
C8 C9 H9 120.1
C10 C9 H9 120.1
N2 C10 C9 122.9(3)
N2 C10 H10 118.6
C9 C10 H10 118.6
N2 C11 C7 122.8(3)
N2 C11 C12 118.1(2)
C7 C11 C12 119.1(3)
N1 C12 C4 122.5(2)
N1 C12 C11 118.0(2)
C4 C12 C11 119.5(3)
C14 C13 C17 119.4(3)
C14 C13 H13 120.3
C17 C13 H13 120.3
N3 C14 C13 124.1(3)
N3 C14 H14 117.9
C13 C14 H14 117.9
N3 C15 C16 124.3(3)
N3 C15 H15 117.9
C16 C15 H15 117.9
C15 C16 C17 119.6(3)
C15 C16 H16 120.2
C17 C16 H16 120.2
C16 C17 C13 116.6(3)
C16 C17 C18 121.7(3)
C13 C17 C18 121.7(3)
C19 C18 C22 115.4(3)
C19 C18 C17 123.1(3)
C22 C18 C17 121.5(3)
C20 C19 C18 121.4(3)
C20 C19 H19 119.3
C18 C19 H19 119.3
N4 C20 C19 123.0(3)
N4 C20 H20 118.5
C19 C20 H20 118.5
N4 C21 C22 124.0(3)
N4 C21 H21 118.0
C22 C21 H21 118.0
C21 C22 C18 120.3(3)
C21 C22 H22 119.9
C18 C22 H22 119.9
O2 C23 O1 125.9(2)
O2 C23 C24 117.8(2)
O1 C23 C24 116.3(2)
C29 C24 C25 119.4(2)
C29 C24 C23 120.9(2)
C25 C24 C23 119.6(2)
C26 C25 C24 120.1(2)
C26 C25 H25 120.0
C24 C25 H25 120.0
C25 C26 C27 119.9(2)
C25 C26 S1 120.04(19)
C27 C26 S1 120.05(19)
C28 C27 C26 120.1(2)
C28 C27 H27 120.0
C26 C27 H27 120.0
C27 C28 C29 119.8(2)
C27 C28 H28 120.1
C29 C28 H28 120.1
C24 C29 C28 120.7(2)
C24 C29 H29 119.6
C28 C29 H29 119.6

loop_
_geom_bond_atom_site_label_1
_geom_bond_atom_site_label_2
_geom_bond_distance
Mn1 O1 2.1311(18)
Mn1 O7 2.149(2)
Mn1 O8 2.1661(19)
Mn1 O6 2.1924(18)
Mn1 N2 2.266(2)
Mn1 N1 2.291(2)
S1 O4 1.436(2)
S1 O5 1.4433(18)
S1 O3 1.448(2)
S1 C26 1.772(3)
O1 C23 1.251(3)
O2 C23 1.241(3)
O6 H6B 0.84(3)
O6 H6A 0.848(10)
O7 H7A 0.85(3)
O7 H7B 0.842(10)
O8 H8A 0.84(3)
O8 H8B 0.84(3)
O1W H1WB 0.85(3)
O1W H1WA 0.85(3)
N1 C1 1.320(3)
N1 C12 1.356(3)
N2 C10 1.330(4)
N2 C11 1.352(4)
N3 C14 1.326(4)
N3 C15 1.331(4)
N4 C20 1.333(4)
N4 C21 1.333(4)
C1 C2 1.395(4)
C1 H1 0.9300
C2 C3 1.355(5)
C2 H2 0.9300
C3 C4 1.395(5)
C3 H3 0.9300
C4 C12 1.400(4)
C4 C5 1.433(5)
C5 C6 1.348(5)
C5 H5 0.9300
C6 C7 1.411(5)
C6 H6 0.9300
C7 C8 1.403(5)
C7 C11 1.410(4)
C8 C9 1.351(5)
C8 H8 0.9300
C9 C10 1.381(5)
C9 H9 0.9300
C10 H10 0.9300
C11 C12 1.433(4)
C13 C14 1.382(4)
C13 C17 1.386(4)
C13 H13 0.9300
C14 H14 0.9300
C15 C16 1.373(4)
C15 H15 0.9300
C16 C17 1.385(4)
C16 H16 0.9300
C17 C18 1.491(4)
C18 C19 1.374(4)
C18 C22 1.384(4)
C19 C20 1.368(4)
C19 H19 0.9300
C20 H20 0.9300
C21 C22 1.365(4)
C21 H21 0.9300
C22 H22 0.9300
C23 C24 1.508(4)
C24 C29 1.379(4)
C24 C25 1.388(3)
C25 C26 1.384(3)
C25 H25 0.9300
C26 C27 1.388(4)
C27 C28 1.376(4)
C27 H27 0.9300
C28 C29 1.384(4)
C28 H28 0.9300
C29 H29 0.9300

loop_
_geom_hbond_atom_site_label_D
_geom_hbond_atom_site_label_H
_geom_hbond_atom_site_label_A
_geom_hbond_distance_DH
_geom_hbond_distance_HA
_geom_hbond_distance_DA
_geom_hbond_angle_DHA
_geom_hbond_site_symmetry_A
O6 H6A O2 0.848(10) 1.850(15) 2.653(3) 157(3) .
O7 H7A O1W 0.85(3) 1.89(3) 2.742(3) 173(3) .
O7 H7B O5 0.842(10) 1.94(3) 2.761(3) 166(4) 1_656
O8 H8A O2 0.84(3) 1.88(3) 2.716(3) 173(4) 1_655
O1W H1WB O4 0.85(3) 2.309(16) 3.128(3) 161(4) 1_556
O1W H1WA N3 0.85(3) 1.99(3) 2.834(3) 170(4) 2_546

loop_
_geom_torsion_atom_site_label_1
_geom_torsion_atom_site_label_2
_geom_torsion_atom_site_label_3
_geom_torsion_atom_site_label_4
_geom_torsion
O7 Mn1 O1 C23 101.8(3)
O8 Mn1 O1 C23 -168.2(3)
O6 Mn1 O1 C23 11.4(3)
N2 Mn1 O1 C23 -81.2(3)
N1 Mn1 O1 C23 -51.0(4)
O1 Mn1 N1 C1 144.1(3)
O7 Mn1 N1 C1 -8.7(2)
O8 Mn1 N1 C1 -99.0(2)
O6 Mn1 N1 C1 81.6(2)
N2 Mn1 N1 C1 175.9(2)
O1 Mn1 N1 C12 -30.4(4)
O7 Mn1 N1 C12 176.76(17)
O8 Mn1 N1 C12 86.45(17)
O6 Mn1 N1 C12 -93.01(17)
N2 Mn1 N1 C12 1.35(16)
O1 Mn1 N2 C10 -8.9(2)
O7 Mn1 N2 C10 154.4(4)
O8 Mn1 N2 C10 83.7(2)
O6 Mn1 N2 C10 -95.9(2)
N1 Mn1 N2 C10 -180.0(2)
O1 Mn1 N2 C11 171.18(18)
O7 Mn1 N2 C11 -25.5(6)
O8 Mn1 N2 C11 -96.21(18)
O6 Mn1 N2 C11 84.17(18)
N1 Mn1 N2 C11 0.10(17)
C12 N1 C1 C2 -1.1(4)
Mn1 N1 C1 C2 -175.5(2)
N1 C1 C2 C3 -0.3(5)
C1 C2 C3 C4 0.6(5)
C2 C3 C4 C12 0.5(4)
C2 C3 C4 C5 -179.5(3)
C3 C4 C5 C6 -178.9(3)
C12 C4 C5 C6 1.1(4)
C4 C5 C6 C7 0.2(5)
C5 C6 C7 C8 178.3(3)
C5 C6 C7 C11 -0.6(5)
C11 C7 C8 C9 0.4(4)
C6 C7 C8 C9 -178.6(3)
C7 C8 C9 C10 0.5(5)
C11 N2 C10 C9 1.1(4)
Mn1 N2 C10 C9 -178.8(2)
C8 C9 C10 N2 -1.3(5)
C10 N2 C11 C7 -0.1(4)
Mn1 N2 C11 C7 179.81(19)
C10 N2 C11 C12 178.6(2)
Mn1 N2 C11 C12 -1.5(3)
C8 C7 C11 N2 -0.6(4)
C6 C7 C11 N2 178.4(3)
C8 C7 C11 C12 -179.3(2)
C6 C7 C11 C12 -0.3(4)
C1 N1 C12 C4 2.3(4)
Mn1 N1 C12 C4 177.38(19)
C1 N1 C12 C11 -177.8(2)
Mn1 N1 C12 C11 -2.6(3)
C3 C4 C12 N1 -2.0(4)
C5 C4 C12 N1 178.0(2)
C3 C4 C12 C11 178.0(2)
C5 C4 C12 C11 -1.9(4)
N2 C11 C12 N1 2.8(3)
C7 C11 C12 N1 -178.4(2)
N2 C11 C12 C4 -177.2(2)
C7 C11 C12 C4 1.5(4)
C15 N3 C14 C13 -0.8(4)
C17 C13 C14 N3 1.2(5)
C14 N3 C15 C16 0.0(5)
N3 C15 C16 C17 0.4(5)
C15 C16 C17 C13 0.0(4)
C15 C16 C17 C18 -179.3(3)
C14 C13 C17 C16 -0.8(4)
C14 C13 C17 C18 178.6(2)
C16 C17 C18 C19 -9.1(4)
C13 C17 C18 C19 171.6(3)
C16 C17 C18 C22 170.2(3)
C13 C17 C18 C22 -9.1(4)
C22 C18 C19 C20 -0.7(4)
C17 C18 C19 C20 178.7(3)
C21 N4 C20 C19 0.0(5)
C18 C19 C20 N4 0.6(5)
C20 N4 C21 C22 -0.5(5)
N4 C21 C22 C18 0.4(5)
C19 C18 C22 C21 0.2(4)
C17 C18 C22 C21 -179.2(3)
Mn1 O1 C23 O2 3.2(5)
Mn1 O1 C23 C24 -175.93(18)
O2 C23 C24 C29 -0.1(4)
O1 C23 C24 C29 179.1(3)
O2 C23 C24 C25 -178.5(3)
O1 C23 C24 C25 0.7(4)
C29 C24 C25 C26 -0.4(4)
C23 C24 C25 C26 178.0(2)
C24 C25 C26 C27 -0.9(4)
C24 C25 C26 S1 178.32(19)
O4 S1 C26 C25 92.7(2)
O5 S1 C26 C25 -146.4(2)
O3 S1 C26 C25 -27.0(2)
O4 S1 C26 C27 -88.0(2)
O5 S1 C26 C27 32.9(2)
O3 S1 C26 C27 152.3(2)
C25 C26 C27 C28 2.0(4)
S1 C26 C27 C28 -177.2(2)
C26 C27 C28 C29 -1.8(4)
C25 C24 C29 C28 0.7(4)
C23 C24 C29 C28 -177.7(3)
C27 C28 C29 C24 0.4(4)
